data_4302083
loop_
_publ_author_name
'Dmitry N Kozhevnikov'
'Valery Kozhevnikov'
'Maria M. Ustinova'
'Amedeo Santoro'
'Duncan W. Bruce'
'Burkhard K\"onig'
'Rafal Czerwieniec'
'Tobias Fischer'
'Manfred Zabel'
'Hartmut Yersin'

_publ_contact_author_address
;
Universit\"at Regensburg
Institute of Physical and Theoretical Chemistry  
   D-93040 Regensburg
   Germany
;
_publ_contact_author_email
;
hartmut.yersin@chemie.uni-regensburg.de   
;
_publ_contact_author_fax
;
+49 941 943 4488
;
_publ_contact_author_name
;
Hartmut Yersin
;
_publ_contact_author_phone
;       
+49 941 943 4463 
;
_publ_section_title
;
Synthesis of Cyclometallated Platinum Complexes with Substituted
Thienylpyridines and Detailed Characterization of Their Luminescence
Properties
;
_journal_name_full 'Inorganic Chemistry'
_journal_page_first 4179
_journal_page_last 4189
_journal_paper_doi 10.1021/ic802401j
_journal_volume 48
_journal_year 2009
_chemical_compound_source 'see text'
_chemical_formula_moiety 'C23 H21 N O2 Pt S'
_chemical_formula_sum 'C23 H21 N O2 Pt S'
_chemical_formula_weight 570.56
_chemical_name_systematic
;
Platinum(II)(acetyl acetonato)(5-Phenyl-2-
(2-thienyl)cyclopenteno[c]pyridinato-N,C3)
;
_space_group_IT_number 2
_symmetry_cell_setting triclinic
_symmetry_Int_Tables_number 2
_symmetry_space_group_name_Hall '-P 1'
_symmetry_space_group_name_H-M 'P -1'
_atom_sites_solution_hydrogens geom
_atom_sites_solution_primary direct
_atom_sites_solution_secondary difmap
_cell_angle_alpha 66.667(4)
_cell_angle_beta 73.607(3)
_cell_angle_gamma 76.079(3)
_cell_formula_units_Z 2
_cell_length_a 7.3848(3)
_cell_length_b 12.2243(5)
_cell_length_c 12.2985(4)
_cell_measurement_reflns_used 7560
_cell_measurement_temperature 173
_cell_measurement_theta_max 32.6029
_cell_measurement_theta_min 3.0913
_cell_volume 967.49(7)
_computing_cell_refinement
;
CrysAlis RED, Oxford Diffraction Ltd.,
Version 1.171.32.30 (release 18-06-2008 CrysAlis171 .NET)
;
_computing_data_collection
;
CrysAlis CCD, Oxford Diffraction Ltd.,
Version 1.171.32.30 (release 18-06-2008 CrysAlis171 .NET)
;
_computing_data_reduction
;
CrysAlis RED, Oxford Diffraction Ltd.,
Version 1.171.32.30 (release 18-06-2008 CrysAlis171 .NET)
;
_computing_molecular_graphics 'PLATON (Spek, 1990)'
_computing_publication_material 'PLATON (Spek, 2003)'
_computing_structure_refinement 'SHELXL-97 (Sheldrick, 1997)'
_computing_structure_solution 'SIR-97 (Altomare, 1999)'
_diffrn_ambient_temperature 173
_diffrn_detector_area_resol_mean 10.5431
_diffrn_measured_fraction_theta_full 0.894
_diffrn_measured_fraction_theta_max 0.894
_diffrn_measurement_device_type 'Oxford Diffraction Gemini Ultra'
_diffrn_measurement_method omega-scan
_diffrn_radiation_monochromator graphite
_diffrn_radiation_probe x-ray
_diffrn_radiation_source 'Enhance (Mo) X-ray Source'
_diffrn_radiation_type MoK\a
_diffrn_radiation_wavelength 0.71073
_diffrn_reflns_av_R_equivalents 0.0391
_diffrn_reflns_av_sigmaI/netI 0.0628
_diffrn_reflns_limit_h_max 10
_diffrn_reflns_limit_h_min -11
_diffrn_reflns_limit_k_max 14
_diffrn_reflns_limit_k_min -17
_diffrn_reflns_limit_l_max 18
_diffrn_reflns_limit_l_min -18
_diffrn_reflns_number 12996
_diffrn_reflns_reduction_process
;
;
_diffrn_reflns_theta_full 32.71
_diffrn_reflns_theta_max 32.71
_diffrn_reflns_theta_min 3.10
_diffrn_standards_decay_% 0
_diffrn_standards_number 0
_exptl_absorpt_coefficient_mu 7.379
_exptl_absorpt_correction_T_max 1.00000
_exptl_absorpt_correction_T_min 0.36446
_exptl_absorpt_correction_type multi-scan
_exptl_absorpt_process_details
;
CrysAlis RED, Oxford Diffraction Ltd.,
Version 1.171.32.30 (release 18-06-2008 CrysAlis171 .NET)
Empirical absorption correction using spherical harmonics,
 implemented in SCALE3 ABSPACK scaling algorithm.
;
_exptl_crystal_colour 'red to orange'
_exptl_crystal_density_diffrn 1.959
_exptl_crystal_density_method 'Not Measured'
_exptl_crystal_description platelike
_exptl_crystal_F_000 552
_exptl_crystal_size_max 0.278
_exptl_crystal_size_mid 0.226
_exptl_crystal_size_min 0.077
_refine_diff_density_max 1.768
_refine_diff_density_min -1.877
_refine_diff_density_rms 0.190
_refine_ls_extinction_method none
_refine_ls_goodness_of_fit_ref 0.955
_refine_ls_hydrogen_treatment constr
_refine_ls_matrix_type full
_refine_ls_number_parameters 255
_refine_ls_number_reflns 6371
_refine_ls_number_restraints 0
_refine_ls_restrained_S_all 0.955
_refine_ls_R_factor_all 0.0407
_refine_ls_R_factor_gt 0.0309
_refine_ls_shift/su_max 0.001
_refine_ls_shift/su_mean 0.000
_refine_ls_structure_factor_coef Fsqd
_refine_ls_weighting_details 'calc w=1/[\s^2^(Fo^2^)+(0.0245P)^2^]         where P=(Fo^2^+2Fc^2^)/3'
_refine_ls_weighting_scheme calc
_refine_ls_wR_factor_gt 0.0579
_refine_ls_wR_factor_ref 0.0595
_reflns_number_gt 5386
_reflns_number_total 6371
_reflns_threshold_expression I>2\s(I)
_cod_data_source_file ic802401j_si_003_2.cif
_cod_data_source_block '[Pt(L5)(acac)]'
_cod_depositor_comments
;
The following automatic conversions were performed:
'_symmetry_cell_setting' value 'Triclinic' changed to 'triclinic'
according to '/home/saulius/struct/CIF-dictionaries/cif_core.dic'
dictionary named 'cif_core.dic' version 2.4.1 from 2010-06-29.

Automatic conversion script
Id: cif_fix_enum 1527 2010-12-29 10:47:43Z saulius 
;
_cod_database_code 4302083

loop_
_symmetry_equiv_pos_site_id
_symmetry_equiv_pos_as_xyz
1 x,y,z
2 -x,-y,-z

loop_
_atom_site_aniso_label
_atom_site_aniso_U_11
_atom_site_aniso_U_22
_atom_site_aniso_U_33
_atom_site_aniso_U_23
_atom_site_aniso_U_13
_atom_site_aniso_U_12
Pt1 0.0155(1) 0.0150(1) 0.0150(1) -0.0051(1) -0.0003(1) -0.0020(1)
S1 0.0267(5) 0.0245(4) 0.0144(4) -0.0029(3) 0.0008(4) -0.0072(3)
O1 0.0204(12) 0.0193(12) 0.0187(13) -0.0066(10) 0.0009(10) -0.0029(9)
O2 0.0248(13) 0.0151(11) 0.0214(13) -0.0060(10) 0.0016(10) -0.0023(9)
N1 0.0172(13) 0.0170(13) 0.0117(14) -0.0049(11) -0.0012(11) -0.0025(10)
C1 0.0176(16) 0.0215(16) 0.0184(18) -0.0060(14) -0.0043(13) -0.0038(13)
C2 0.0274(19) 0.0168(16) 0.0223(19) -0.0046(14) -0.0055(15) -0.0020(13)
C3 0.033(2) 0.0193(17) 0.024(2) -0.0008(15) -0.0048(17) -0.0082(15)
C4 0.0173(16) 0.0212(16) 0.0164(17) -0.0040(14) -0.0030(13) -0.0030(13)
C5 0.0113(14) 0.0208(16) 0.0146(17) -0.0056(13) 0.0011(12) -0.0043(12)
C6 0.0144(15) 0.0227(16) 0.0121(16) -0.0067(13) -0.0010(12) -0.0021(12)
C7 0.0186(16) 0.0282(18) 0.0149(17) -0.0104(14) 0.0011(13) -0.0045(13)
C8 0.0242(18) 0.0306(19) 0.0218(19) -0.0168(16) 0.0002(15) -0.0021(14)
C9 0.030(2) 0.0243(18) 0.026(2) -0.0139(16) -0.0026(16) -0.0016(15)
C10 0.0148(15) 0.0226(16) 0.0160(17) -0.0098(13) -0.0019(13) -0.0015(12)
C11 0.0159(15) 0.0179(16) 0.0182(17) -0.0075(13) -0.0007(13) -0.0013(12)
C12 0.0194(16) 0.0178(15) 0.0146(17) -0.0047(13) 0.0011(13) -0.0065(12)
C13 0.0157(16) 0.0188(16) 0.0182(18) -0.0066(14) 0.0012(13) 0.0020(12)
C14 0.0229(18) 0.0231(18) 0.024(2) -0.0092(15) -0.0019(15) -0.0016(14)
C15 0.0267(19) 0.0169(17) 0.029(2) -0.0036(15) 0.0008(16) -0.0016(14)
C16 0.027(2) 0.0216(18) 0.023(2) -0.0002(15) 0.0072(16) -0.0003(14)
C17 0.045(2) 0.026(2) 0.017(2) -0.0028(15) -0.0033(17) 0.0003(17)
C18 0.031(2) 0.0235(17) 0.0144(18) -0.0070(14) -0.0019(15) -0.0014(14)
C19 0.031(2) 0.0268(19) 0.0187(19) -0.0063(15) 0.0020(15) -0.0054(15)
C20 0.0197(17) 0.0243(17) 0.0188(18) -0.0096(14) -0.0028(14) -0.0048(13)
C21 0.0218(17) 0.0243(18) 0.024(2) -0.0142(16) 0.0035(15) -0.0043(14)
C22 0.0159(16) 0.0236(17) 0.027(2) -0.0127(15) -0.0042(14) -0.0006(13)
C23 0.029(2) 0.0220(18) 0.034(2) -0.0130(17) -0.0031(17) -0.0026(15)

loop_
_atom_site_label
_atom_site_type_symbol
_atom_site_thermal_displace_type
_atom_site_fract_x
_atom_site_fract_y
_atom_site_fract_z
_atom_site_occupancy
_atom_site_U_iso_or_equiv
_atom_site_calc_flag
_atom_site_refinement_flags
Pt1 Pt Uani 0.47098(2) 0.41425(1) 0.32093(1) 1.000 0.0159(1) . .
S1 S Uani 0.14283(13) 0.34533(8) 0.69676(8) 1.000 0.0236(3) . .
O1 O Uani 0.5952(3) 0.5099(2) 0.1437(2) 1.000 0.0206(7) . .
O2 O Uani 0.5846(3) 0.2556(2) 0.3011(2) 1.000 0.0221(7) . .
N1 N Uani 0.3484(4) 0.5624(2) 0.3614(2) 1.000 0.0158(8) . .
C1 C Uani 0.3480(5) 0.3370(3) 0.4900(3) 1.000 0.0192(10) . .
C2 C Uani 0.3323(5) 0.2149(3) 0.5697(3) 1.000 0.0231(10) . .
C3 C Uani 0.2268(5) 0.2074(3) 0.6809(4) 1.000 0.0271(11) . .
C4 C Uani 0.2508(5) 0.4159(3) 0.5480(3) 1.000 0.0192(9) . .
C5 C Uani 0.2489(4) 0.5427(3) 0.4781(3) 1.000 0.0163(9) . .
C6 C Uani 0.1621(4) 0.6401(3) 0.5153(3) 1.000 0.0167(9) . .
C7 C Uani 0.0470(5) 0.6374(3) 0.6379(3) 1.000 0.0205(10) . .
C8 C Uani -0.0344(5) 0.7706(3) 0.6179(3) 1.000 0.0246(11) . .
C9 C Uani 0.0846(5) 0.8454(3) 0.4974(3) 1.000 0.0263(11) . .
C10 C Uani 0.1794(5) 0.7567(3) 0.4341(3) 1.000 0.0174(9) . .
C11 C Uani 0.2724(5) 0.7766(3) 0.3141(3) 1.000 0.0178(9) . .
C12 C Uani 0.3559(5) 0.6761(3) 0.2825(3) 1.000 0.0179(9) . .
C13 C Uani 0.2775(5) 0.8985(3) 0.2184(3) 1.000 0.0194(10) . .
C14 C Uani 0.3196(5) 0.9939(3) 0.2370(4) 1.000 0.0240(11) . .
C15 C Uani 0.3214(5) 1.1078(3) 0.1461(4) 1.000 0.0274(11) . .
C16 C Uani 0.2811(5) 1.1263(3) 0.0363(4) 1.000 0.0297(11) . .
C17 C Uani 0.2405(6) 1.0326(3) 0.0173(4) 1.000 0.0326(12) . .
C18 C Uani 0.2378(5) 0.9196(3) 0.1068(3) 1.000 0.0240(11) . .
C19 C Uani 0.7781(6) 0.5434(3) -0.0546(3) 1.000 0.0274(11) . .
C20 C Uani 0.7023(5) 0.4601(3) 0.0705(3) 1.000 0.0203(10) . .
C21 C Uani 0.7541(5) 0.3351(3) 0.0971(3) 1.000 0.0232(11) . .
C22 C Uani 0.6973(5) 0.2434(3) 0.2053(3) 1.000 0.0214(10) . .
C23 C Uani 0.7721(5) 0.1146(3) 0.2174(4) 1.000 0.0283(11) . .
H2 H Uiso 0.38990 0.14690 0.54660 1.000 0.0280 calc R
H3 H Uiso 0.20150 0.13330 0.74420 1.000 0.0330 calc R
H7A H Uiso 0.12840 0.60480 0.69850 1.000 0.0250 calc R
H7B H Uiso -0.05660 0.58790 0.66510 1.000 0.0250 calc R
H8A H Uiso -0.02400 0.79190 0.68540 1.000 0.0290 calc R
H8B H Uiso -0.17040 0.78620 0.61340 1.000 0.0290 calc R
H9A H Uiso 0.00170 0.91230 0.44870 1.000 0.0310 calc R
H9B H Uiso 0.18080 0.87900 0.51220 1.000 0.0310 calc R
H12 H Uiso 0.42170 0.68790 0.20120 1.000 0.0220 calc R
H14 H Uiso 0.34730 0.98160 0.31220 1.000 0.0290 calc R
H15 H Uiso 0.35030 1.17240 0.15980 1.000 0.0330 calc R
H16 H Uiso 0.28160 1.20360 -0.02550 1.000 0.0360 calc R
H17 H Uiso 0.21370 1.04530 -0.05830 1.000 0.0390 calc R
H18 H Uiso 0.20860 0.85580 0.09200 1.000 0.0290 calc R
H19A H Uiso 0.67330 0.58270 -0.09770 1.000 0.0330 calc R
H19B H Uiso 0.87490 0.49720 -0.09910 1.000 0.0330 calc R
H19C H Uiso 0.83540 0.60470 -0.04860 1.000 0.0330 calc R
H21 H Uiso 0.83770 0.31060 0.03380 1.000 0.0280 calc R
H23A H Uiso 0.83360 0.07520 0.28710 1.000 0.0340 calc R
H23B H Uiso 0.86540 0.11150 0.14370 1.000 0.0340 calc R
H23C H Uiso 0.66630 0.07290 0.22930 1.000 0.0340 calc R

loop_
_atom_type_symbol
_atom_type_description
_atom_type_scat_dispersion_real
_atom_type_scat_dispersion_imag
_atom_type_scat_source
S S 0.1246 0.1234 'International Tables Vol C Tables 4.2.6.8 and 6.1.1.4'
Pt Pt -1.7033 8.3905 'International Tables Vol C Tables 4.2.6.8 and 6.1.1.4'
O O 0.0106 0.0060 'International Tables Vol C Tables 4.2.6.8 and 6.1.1.4'
N N 0.0061 0.0033 'International Tables Vol C Tables 4.2.6.8 and 6.1.1.4'
H H 0.0000 0.0000 'International Tables Vol C Tables 4.2.6.8 and 6.1.1.4'
C C 0.0033 0.0016 'International Tables Vol C Tables 4.2.6.8 and 6.1.1.4'

loop_
_geom_angle_atom_site_label_1
_geom_angle_atom_site_label_2
_geom_angle_atom_site_label_3
_geom_angle
_geom_angle_site_symmetry_1
_geom_angle_site_symmetry_2
_geom_angle_site_symmetry_3
_geom_angle_publ_flag
O1 Pt1 O2 92.43(9) . . . yes
O1 Pt1 N1 94.13(10) . . . yes
O1 Pt1 C1 175.23(13) . . . yes
O2 Pt1 N1 173.34(9) . . . yes
O2 Pt1 C1 92.28(13) . . . yes
N1 Pt1 C1 81.16(13) . . . yes
C3 S1 C4 90.1(2) . . . yes
Pt1 O1 C20 123.4(2) . . . yes
Pt1 O2 C22 124.3(2) . . . yes
Pt1 N1 C5 115.7(2) . . . yes
Pt1 N1 C12 124.8(2) . . . yes
C5 N1 C12 119.6(3) . . . yes
Pt1 C1 C2 135.1(3) . . . yes
Pt1 C1 C4 114.2(3) . . . yes
C2 C1 C4 110.7(3) . . . no
C1 C2 C3 112.6(3) . . . no
S1 C3 C2 113.3(3) . . . yes
S1 C4 C1 113.2(3) . . . yes
S1 C4 C5 129.6(3) . . . yes
C1 C4 C5 117.1(3) . . . no
N1 C5 C4 111.8(3) . . . yes
N1 C5 C6 119.8(3) . . . yes
C4 C5 C6 128.4(3) . . . no
C5 C6 C7 127.8(3) . . . no
C5 C6 C10 119.7(3) . . . no
C7 C6 C10 112.4(3) . . . no
C6 C7 C8 103.5(3) . . . no
C7 C8 C9 106.7(3) . . . no
C8 C9 C10 104.2(3) . . . no
C6 C10 C9 109.8(3) . . . no
C6 C10 C11 120.3(3) . . . no
C9 C10 C11 129.9(3) . . . no
C10 C11 C12 117.2(3) . . . no
C10 C11 C13 123.6(3) . . . no
C12 C11 C13 119.2(3) . . . no
N1 C12 C11 123.3(3) . . . yes
C11 C13 C14 121.8(3) . . . no
C11 C13 C18 120.0(3) . . . no
C14 C13 C18 118.2(3) . . . no
C13 C14 C15 120.7(4) . . . no
C14 C15 C16 119.9(4) . . . no
C15 C16 C17 119.7(4) . . . no
C16 C17 C18 120.9(4) . . . no
C13 C18 C17 120.7(4) . . . no
O1 C20 C19 116.2(3) . . . yes
O1 C20 C21 125.4(3) . . . yes
C19 C20 C21 118.4(3) . . . no
C20 C21 C22 127.6(3) . . . no
O2 C22 C21 126.8(3) . . . yes
O2 C22 C23 113.4(3) . . . yes
C21 C22 C23 119.8(3) . . . no
C1 C2 H2 124.00 . . . no
C3 C2 H2 124.00 . . . no
S1 C3 H3 123.00 . . . no
C2 C3 H3 123.00 . . . no
C6 C7 H7A 111.00 . . . no
C6 C7 H7B 111.00 . . . no
C8 C7 H7A 111.00 . . . no
C8 C7 H7B 111.00 . . . no
H7A C7 H7B 109.00 . . . no
C7 C8 H8A 110.00 . . . no
C7 C8 H8B 110.00 . . . no
C9 C8 H8A 110.00 . . . no
C9 C8 H8B 110.00 . . . no
H8A C8 H8B 109.00 . . . no
C8 C9 H9A 111.00 . . . no
C8 C9 H9B 111.00 . . . no
C10 C9 H9A 111.00 . . . no
C10 C9 H9B 111.00 . . . no
H9A C9 H9B 109.00 . . . no
N1 C12 H12 118.00 . . . no
C11 C12 H12 118.00 . . . no
C13 C14 H14 120.00 . . . no
C15 C14 H14 120.00 . . . no
C14 C15 H15 120.00 . . . no
C16 C15 H15 120.00 . . . no
C15 C16 H16 120.00 . . . no
C17 C16 H16 120.00 . . . no
C16 C17 H17 120.00 . . . no
C18 C17 H17 120.00 . . . no
C13 C18 H18 120.00 . . . no
C17 C18 H18 120.00 . . . no
C20 C19 H19A 109.00 . . . no
C20 C19 H19B 110.00 . . . no
C20 C19 H19C 109.00 . . . no
H19A C19 H19B 109.00 . . . no
H19A C19 H19C 109.00 . . . no
H19B C19 H19C 109.00 . . . no
C20 C21 H21 116.00 . . . no
C22 C21 H21 116.00 . . . no
C22 C23 H23A 109.00 . . . no
C22 C23 H23B 109.00 . . . no
C22 C23 H23C 109.00 . . . no
H23A C23 H23B 109.00 . . . no
H23A C23 H23C 109.00 . . . no
H23B C23 H23C 109.00 . . . no

loop_
_geom_bond_atom_site_label_1
_geom_bond_atom_site_label_2
_geom_bond_distance
_geom_bond_site_symmetry_1
_geom_bond_site_symmetry_2
_geom_bond_publ_flag
Pt1 O1 2.080(2) . . yes
Pt1 O2 2.000(3) . . yes
Pt1 N1 2.004(3) . . yes
Pt1 C1 1.957(3) . . yes
S1 C3 1.719(4) . . yes
S1 C4 1.728(3) . . yes
O1 C20 1.268(4) . . yes
O2 C22 1.276(4) . . yes
N1 C5 1.369(4) . . yes
N1 C12 1.347(4) . . yes
C1 C2 1.436(5) . . no
C1 C4 1.370(5) . . no
C2 C3 1.349(6) . . no
C4 C5 1.443(5) . . no
C5 C6 1.392(5) . . no
C6 C7 1.499(5) . . no
C6 C10 1.390(5) . . no
C7 C8 1.539(5) . . no
C8 C9 1.544(5) . . no
C9 C10 1.506(5) . . no
C10 C11 1.390(5) . . no
C11 C12 1.385(5) . . no
C11 C13 1.490(5) . . no
C13 C14 1.391(5) . . no
C13 C18 1.395(5) . . no
C14 C15 1.399(6) . . no
C15 C16 1.384(6) . . no
C16 C17 1.369(6) . . no
C17 C18 1.384(5) . . no
C19 C20 1.505(5) . . no
C20 C21 1.408(5) . . no
C21 C22 1.390(5) . . no
C22 C23 1.500(5) . . no
C2 H2 0.9500 . . no
C3 H3 0.9500 . . no
C7 H7A 0.9900 . . no
C7 H7B 0.9900 . . no
C8 H8A 0.9900 . . no
C8 H8B 0.9900 . . no
C9 H9A 0.9900 . . no
C9 H9B 0.9900 . . no
C12 H12 0.9500 . . no
C14 H14 0.9500 . . no
C15 H15 0.9500 . . no
C16 H16 0.9500 . . no
C17 H17 0.9500 . . no
C18 H18 0.9500 . . no
C19 H19A 0.9800 . . no
C19 H19B 0.9800 . . no
C19 H19C 0.9800 . . no
C21 H21 0.9500 . . no
C23 H23A 0.9800 . . no
C23 H23B 0.9800 . . no
C23 H23C 0.9800 . . no

loop_
_geom_contact_atom_site_label_1
_geom_contact_atom_site_label_2
_geom_contact_distance
_geom_contact_site_symmetry_1
_geom_contact_site_symmetry_2
_geom_contact_publ_flag
Pt1 C5 3.887(3) . 2_666 no
Pt1 C6 3.605(3) . 2_666 no
Pt1 C7 3.886(4) . 2_566 no
Pt1 C7 3.607(4) . 2_666 no
Pt1 C8 4.106(4) . 2_566 no
Pt1 C10 4.113(4) . 2_666 no
Pt1 C19 3.998(4) . 2_665 no
Pt1 H7A 2.8600 . 2_666 no
Pt1 H7B 3.0200 . 2_566 no
Pt1 H8B 3.4100 . 2_566 no
Pt1 H19A 3.2000 . 2_665 no
S1 C7 3.286(4) . . no
S1 C12 3.685(4) . 2_566 no
S1 H7A 3.1600 . . no
S1 H7B 2.9000 . . no
O1 O2 2.947(3) . . no
O1 N1 2.991(3) . . no
O1 C12 3.079(4) . . no
O1 C22 2.990(5) . . no
O2 C1 2.854(4) . . no
O2 C2 3.210(4) . . no
O2 O1 2.947(3) . . no
O2 C20 3.014(4) . . no
O1 H12 2.5000 . . no
O1 H19A 2.7800 . 2_665 no
O2 H2 2.8700 . . no
N1 O1 2.991(3) . . no
N1 C1 2.577(4) . . no
N1 C4 2.329(4) . . no
C1 O2 2.854(4) . . no
C1 N1 2.577(4) . . no
C1 C5 2.401(5) . . no
C1 C7 3.584(5) . 2_566 no
C2 C8 3.542(5) . 2_566 no
C3 C10 3.530(6) . 2_566 no
C5 Pt1 3.887(3) . 2_666 no
C6 Pt1 3.605(3) . 2_666 no
C7 S1 3.286(4) . . no
C7 Pt1 3.607(4) . 2_666 no
C7 Pt1 3.886(4) . 2_566 no
C7 C1 3.584(5) . 2_566 no
C8 C2 3.542(5) . 2_566 no
C8 Pt1 4.106(4) . 2_566 no
C9 C14 3.215(6) . . no
C10 C3 3.530(6) . 2_566 no
C10 Pt1 4.113(4) . 2_666 no
C12 S1 3.685(4) . 2_566 no
C14 C9 3.215(6) . . no
C16 C18 3.511(6) . 2_675 no
C18 C16 3.511(6) . 2_675 no
C19 Pt1 3.997(4) . 2_665 no
C1 H7B 3.0200 . 2_566 no
C1 H8B 3.0000 . 2_566 no
C2 H8B 2.8400 . 2_566 no
C3 H17 3.0200 . 1_546 no
C7 H19B 3.0600 . 1_456 no
C9 H14 2.7900 . . no
C10 H14 2.9400 . . no
C12 H18 2.7800 . . no
C13 H9A 3.0300 . . no
C14 H9B 3.0700 . . no
C14 H9A 2.9800 . . no
C14 H23C 2.9100 . 1_565 no
C15 H8A 2.9600 . 2_576 no
C15 H23C 2.8800 . 1_565 no
C16 H23B 3.0000 . 1_465 no
C17 H23B 2.9100 . 1_465 no
C18 H12 2.7700 . . no
C20 H19A 2.8500 . 2_665 no
C21 H19A 3.0700 . 2_665 no
C22 H8A 2.9500 . 2_666 no
C23 H3 2.8400 . 2_656 no
C23 H8A 3.0900 . 2_666 no
H2 O2 2.8700 . . no
H3 H17 2.2500 . 1_546 no
H3 C23 2.8400 . 2_656 no
H3 H23C 2.4000 . 2_656 no
H7A S1 3.1600 . . no
H7A Pt1 2.8600 . 2_666 no
H7B S1 2.9000 . . no
H7B Pt1 3.0200 . 2_566 no
H7B C1 3.0200 . 2_566 no
H8A C15 2.9600 . 2_576 no
H8A C22 2.9500 . 2_666 no
H8A C23 3.0900 . 2_666 no
H8A H23A 2.5600 . 2_666 no
H8B Pt1 3.4100 . 2_566 no
H8B C1 3.0000 . 2_566 no
H8B C2 2.8400 . 2_566 no
H9A C13 3.0300 . . no
H9A C14 2.9800 . . no
H9A H23A 2.5500 . 1_465 no
H9B C14 3.0700 . . no
H9B H14 2.3900 . . no
H12 O1 2.5000 . . no
H12 C18 2.7700 . . no
H12 H18 2.4400 . . no
H14 C9 2.7900 . . no
H14 C10 2.9400 . . no
H14 H9B 2.3900 . . no
H15 H23C 2.5700 . 1_565 no
H17 C3 3.0200 . 1_564 no
H17 H3 2.2500 . 1_564 no
H18 C12 2.7800 . . no
H18 H12 2.4400 . . no
H19A Pt1 3.2000 . 2_665 no
H19A O1 2.7800 . 2_665 no
H19A C20 2.8500 . 2_665 no
H19A C21 3.0700 . 2_665 no
H19B C7 3.0600 . 1_654 no
H19B H21 2.2500 . . no
H21 H19B 2.2500 . . no
H21 H23B 2.2600 . . no
H23A H9A 2.5500 . 1_645 no
H23A H8A 2.5600 . 2_666 no
H23B C16 3.0000 . 1_645 no
H23B C17 2.9100 . 1_645 no
H23B H21 2.2600 . . no
H23C C14 2.9100 . 1_545 no
H23C C15 2.8800 . 1_545 no
H23C H15 2.5700 . 1_545 no
H23C H3 2.4000 . 2_656 no

loop_
_geom_hbond_atom_site_label_D
_geom_hbond_atom_site_label_H
_geom_hbond_atom_site_label_A
_geom_hbond_distance_DH
_geom_hbond_distance_HA
_geom_hbond_distance_DA
_geom_hbond_angle_DHA
_geom_hbond_site_symmetry_A
_geom_hbond_publ_flag
C12 H12 O1 0.9500 2.5000 3.079(4) 120.00 . yes

loop_
_geom_torsion_atom_site_label_1
_geom_torsion_atom_site_label_2
_geom_torsion_atom_site_label_3
_geom_torsion_atom_site_label_4
_geom_torsion
_geom_torsion_site_symmetry_1
_geom_torsion_site_symmetry_2
_geom_torsion_site_symmetry_3
_geom_torsion_site_symmetry_4
_geom_torsion_publ_flag
O2 Pt1 O1 C20 -1.2(3) . . . . no
N1 Pt1 O1 C20 177.6(3) . . . . no
O1 Pt1 O2 C22 3.0(3) . . . . no
C1 Pt1 O2 C22 -176.2(3) . . . . no
O1 Pt1 N1 C5 -178.0(2) . . . . no
C1 Pt1 N1 C5 1.4(3) . . . . no
O1 Pt1 N1 C12 3.0(3) . . . . no
C1 Pt1 N1 C12 -177.6(3) . . . . no
O2 Pt1 C1 C2 -3.3(4) . . . . no
N1 Pt1 C1 C2 177.8(4) . . . . no
O2 Pt1 C1 C4 177.6(3) . . . . no
N1 Pt1 C1 C4 -1.3(3) . . . . no
C4 S1 C3 C2 0.7(3) . . . . no
C3 S1 C4 C1 -0.7(3) . . . . no
C3 S1 C4 C5 177.8(4) . . . . no
Pt1 O1 C20 C19 179.4(3) . . . . no
Pt1 O1 C20 C21 -0.5(5) . . . . no
Pt1 O2 C22 C23 176.1(2) . . . . no
Pt1 O2 C22 C21 -3.4(5) . . . . no
C12 N1 C5 C6 -2.2(5) . . . . no
Pt1 N1 C12 C11 -178.8(3) . . . . no
Pt1 N1 C5 C6 178.7(2) . . . . no
C12 N1 C5 C4 177.9(3) . . . . no
Pt1 N1 C5 C4 -1.2(4) . . . . no
C5 N1 C12 C11 2.3(6) . . . . no
Pt1 C1 C4 C5 1.0(5) . . . . no
Pt1 C1 C4 S1 179.72(19) . . . . no
C2 C1 C4 C5 -178.3(3) . . . . no
C4 C1 C2 C3 0.1(5) . . . . no
C2 C1 C4 S1 0.5(4) . . . . no
Pt1 C1 C2 C3 -179.0(3) . . . . no
C1 C2 C3 S1 -0.6(5) . . . . no
S1 C4 C5 N1 -178.3(3) . . . . no
C1 C4 C5 C6 -179.8(4) . . . . no
C1 C4 C5 N1 0.1(5) . . . . no
S1 C4 C5 C6 1.8(6) . . . . no
N1 C5 C6 C7 179.7(3) . . . . no
C4 C5 C6 C7 -0.5(6) . . . . no
N1 C5 C6 C10 -0.9(5) . . . . no
C4 C5 C6 C10 178.9(4) . . . . no
C5 C6 C10 C9 -176.4(3) . . . . no
C5 C6 C10 C11 4.1(5) . . . . no
C10 C6 C7 C8 8.7(4) . . . . no
C5 C6 C7 C8 -171.8(3) . . . . no
C7 C6 C10 C9 3.1(4) . . . . no
C7 C6 C10 C11 -176.4(3) . . . . no
C6 C7 C8 C9 -16.6(4) . . . . no
C7 C8 C9 C10 18.5(4) . . . . no
C8 C9 C10 C6 -13.5(4) . . . . no
C8 C9 C10 C11 165.9(4) . . . . no
C9 C10 C11 C12 176.6(4) . . . . no
C6 C10 C11 C13 172.6(4) . . . . no
C6 C10 C11 C12 -4.1(6) . . . . no
C9 C10 C11 C13 -6.7(7) . . . . no
C12 C11 C13 C14 -136.6(4) . . . . no
C10 C11 C12 N1 0.9(6) . . . . no
C12 C11 C13 C18 44.0(5) . . . . no
C10 C11 C13 C18 -132.7(4) . . . . no
C10 C11 C13 C14 46.7(6) . . . . no
C13 C11 C12 N1 -176.0(4) . . . . no
C14 C13 C18 C17 0.0(6) . . . . no
C18 C13 C14 C15 0.2(6) . . . . no
C11 C13 C18 C17 179.5(4) . . . . no
C11 C13 C14 C15 -179.3(4) . . . . no
C13 C14 C15 C16 0.0(6) . . . . no
C14 C15 C16 C17 -0.3(6) . . . . no
C15 C16 C17 C18 0.5(7) . . . . no
C16 C17 C18 C13 -0.4(6) . . . . no
O1 C20 C21 C22 1.2(7) . . . . no
C19 C20 C21 C22 -178.7(4) . . . . no
C20 C21 C22 C23 -178.5(4) . . . . no
C20 C21 C22 O2 1.0(7) . . . . no
